data_7022000
loop_
_publ_author_name
'Porter, Tyler M.'
'Hall, Gabriel B.'
'Groy, Thomas L.'
'Trovitch, Ryan J.'

_publ_section_title
;
 Importance of co-donor field strength in the preparation of tetradentate
 \a-diimine nickel hydrosilylation catalysts.
;
_journal_issue 41
_journal_name_full 'Dalton transactions (Cambridge, England : 2003)'
_journal_page_first 14689
_journal_page_last 14692
_journal_paper_doi 10.1039/c3dt52419a
_journal_volume 42
_journal_year 2013
_chemical_formula_moiety 'C34 H38 N2 Ni P2'
_chemical_formula_sum 'C34 H38 N2 Ni P2'
_chemical_formula_weight 595.31
_space_group_crystal_system triclinic
_space_group_IT_number 2
_space_group_name_Hall '-P 1'
_space_group_name_H-M_alt 'P -1'
_symmetry_space_group_name_Hall '-P 1'
_symmetry_space_group_name_H-M 'P -1'
_atom_sites_solution_hydrogens geom
_atom_sites_solution_primary direct
_atom_sites_solution_secondary difmap
_cell_angle_alpha 88.050(3)
_cell_angle_beta 87.795(3)
_cell_angle_gamma 71.604(4)
_cell_formula_units_Z 2
_cell_length_a 7.7544(6)
_cell_length_b 11.1974(8)
_cell_length_c 17.6096(13)
_cell_measurement_reflns_used 2058
_cell_measurement_temperature 100.(2)
_cell_measurement_theta_max 27.95
_cell_measurement_theta_min 2.83
_cell_volume 1449.43(19)
_computing_cell_refinement 'SAINT v8.27A (Bruker, 2012)'
_computing_data_reduction 'SAINT v8.27A (Bruker, 2012)'
_computing_structure_refinement 'SHELXL-97 (Sheldrick, 2008)'
_computing_structure_solution 'SHELXS-97 (Sheldrick, 2008)'
_diffrn_ambient_temperature 100.(2)
_diffrn_measured_fraction_theta_full 0.999
_diffrn_measured_fraction_theta_max 0.999
_diffrn_measurement_device_type 'Bruker APEX-II CCD'
_diffrn_measurement_method '\f and \w scans'
_diffrn_radiation_monochromator graphite
_diffrn_radiation_type MoK\a
_diffrn_radiation_wavelength 0.71073
_diffrn_reflns_av_R_equivalents 0.0451
_diffrn_reflns_av_sigmaI/netI 0.0336
_diffrn_reflns_limit_h_max 9
_diffrn_reflns_limit_h_min -9
_diffrn_reflns_limit_k_max 13
_diffrn_reflns_limit_k_min -13
_diffrn_reflns_limit_l_max 21
_diffrn_reflns_limit_l_min -21
_diffrn_reflns_number 27313
_diffrn_reflns_theta_full 25.35
_diffrn_reflns_theta_max 25.35
_diffrn_reflns_theta_min 1.16
_diffrn_source 'fine-focus sealed tube'
_exptl_absorpt_coefficient_mu 0.806
_exptl_absorpt_correction_T_max 0.7460
_exptl_absorpt_correction_T_min 0.6730
_exptl_absorpt_correction_type multi-scan
_exptl_absorpt_process_details 'SADABS Version 2008/1 (Bruker AXS, 2008)'
_exptl_crystal_colour 'clear reddish orange'
_exptl_crystal_colour_lustre clear
_exptl_crystal_colour_modifier reddish
_exptl_crystal_colour_primary orange
_exptl_crystal_density_diffrn 1.359
_exptl_crystal_density_method 'not measured'
_exptl_crystal_description plate
_exptl_crystal_F_000 628
_exptl_crystal_preparation 'crystallized from ether/toluene'
_exptl_crystal_size_max 0.276
_exptl_crystal_size_mid 0.183
_exptl_crystal_size_min 0.129
_refine_diff_density_max 0.368
_refine_diff_density_min -0.267
_refine_ls_extinction_method none
_refine_ls_goodness_of_fit_ref 1.048
_refine_ls_hydrogen_treatment constr
_refine_ls_matrix_type full
_refine_ls_number_parameters 367
_refine_ls_number_reflns 5316
_refine_ls_number_restraints 6
_refine_ls_restrained_S_all 1.048
_refine_ls_R_factor_all 0.0379
_refine_ls_R_factor_gt 0.0298
_refine_ls_shift/su_max 0.002
_refine_ls_shift/su_mean 0.000
_refine_ls_structure_factor_coef Fsqd
_refine_ls_weighting_details 'calc w=1/[\s^2^(Fo^2^)+(0.0253P)^2^+1.2253P] where P=(Fo^2^+2Fc^2^)/3'
_refine_ls_weighting_scheme calc
_refine_ls_wR_factor_gt 0.0658
_refine_ls_wR_factor_ref 0.0725
_reflns_number_gt 4598
_reflns_number_total 5316
_reflns_threshold_expression >2sigma(I)
_cod_data_source_file c3dt52419a.txt
_cod_data_source_block Ph2PPrDINi
_cod_database_code 7022000

loop_
_space_group_symop_operation_xyz
'x, y, z'
'-x, -y, -z'

loop_
_atom_site_type_symbol
_atom_site_label
_atom_site_fract_x
_atom_site_fract_y
_atom_site_fract_z
_atom_site_U_iso_or_equiv
_atom_site_adp_type
_atom_site_calc_flag
_atom_site_refinement_flags
_atom_site_occupancy
_atom_site_disorder_assembly
_atom_site_disorder_group
Ni Ni1 0.89189(3) 0.57084(2) 0.796813(14) 0.01262(8) Uani d . 1.0 A .
P P1 0.71196(7) 0.75485(5) 0.81984(3) 0.01236(12) Uani d . 1.0 . .
P P2 0.91274(7) 0.52538(5) 0.67937(3) 0.01371(12) Uani d . 1.0 . .
N N1 0.8358(2) 0.48172(15) 0.88573(9) 0.0140(4) Uani d . 1.0 . .
N N2 1.1355(2) 0.46611(18) 0.81780(10) 0.0206(4) Uani d . 1.0 . .
C C1 0.9702(3) 0.3323(2) 0.99156(12) 0.0216(5) Uani d . 1.0 . .
H H1A 0.8717 0.2949 0.9914 0.032 Uiso calc R 1.0 A .
H H1B 0.9462 0.3938 1.0321 0.032 Uiso calc R 1.0 . .
H H1C 1.0857 0.266 1.0004 0.032 Uiso calc R 1.0 . .
C C2 0.9811(3) 0.39685(19) 0.91609(12) 0.0167(4) Uani d . 1.0 A .
C C3 1.1443(3) 0.3786(2) 0.87269(12) 0.0207(5) Uani d . 1.0 A .
C C4 1.3130(3) 0.2673(2) 0.88415(14) 0.0319(6) Uani d . 1.0 . .
H H4A 1.3467 0.2211 0.8367 0.048 Uiso calc R 1.0 A .
H H4B 1.289 0.2115 0.9244 0.048 Uiso calc R 1.0 . .
H H4C 1.4128 0.297 0.8988 0.048 Uiso calc R 1.0 . .
C C5 0.6653(3) 0.5109(2) 0.93064(12) 0.0178(5) Uani d . 1.0 A .
H H5A 0.6881 0.5305 0.983 0.021 Uiso calc R 1.0 . .
H H5B 0.6246 0.4355 0.9336 0.021 Uiso calc R 1.0 . .
C C6 0.5141(3) 0.6205(2) 0.89853(12) 0.0183(5) Uani d . 1.0 . .
H H6A 0.4003 0.6287 0.9284 0.022 Uiso calc R 1.0 A .
H H6B 0.4942 0.6028 0.8454 0.022 Uiso calc R 1.0 . .
C C7 0.5558(3) 0.7451(2) 0.89992(12) 0.0173(4) Uani d . 1.0 A .
H H7A 0.6121 0.7512 0.9485 0.021 Uiso calc R 1.0 . .
H H7B 0.4414 0.8162 0.8962 0.021 Uiso calc R 1.0 . .
C C8 0.5440(3) 0.84289(19) 0.75069(11) 0.0136(4) Uani d . 1.0 . .
C C9 0.4506(3) 0.7764(2) 0.71242(11) 0.0156(4) Uani d . 1.0 . .
H H9A 0.4793 0.6882 0.7211 0.019 Uiso calc R 1.0 . .
C C10 0.3169(3) 0.8373(2) 0.66205(12) 0.0217(5) Uani d . 1.0 . .
H H10A 0.2535 0.791 0.6367 0.026 Uiso calc R 1.0 . .
C C11 0.2753(3) 0.9653(2) 0.64844(13) 0.0258(5) Uani d . 1.0 . .
H H11A 0.1835 1.0072 0.6138 0.031 Uiso calc R 1.0 . .
C C12 0.3676(3) 1.0319(2) 0.68536(13) 0.0260(5) Uani d . 1.0 . .
H H12A 0.3396 1.1198 0.6758 0.031 Uiso calc R 1.0 . .
C C13 0.5009(3) 0.9717(2) 0.73639(12) 0.0203(5) Uani d . 1.0 . .
H H13A 0.5631 1.0188 0.7617 0.024 Uiso calc R 1.0 . .
C C14 0.8064(3) 0.87527(19) 0.85032(11) 0.0141(4) Uani d . 1.0 . .
C C15 0.9765(3) 0.8721(2) 0.82139(12) 0.0176(5) Uani d . 1.0 . .
H H15A 1.0396 0.8081 0.7871 0.021 Uiso calc R 1.0 . .
C C16 1.0562(3) 0.9606(2) 0.84163(13) 0.0232(5) Uani d . 1.0 . .
H H16A 1.1715 0.9585 0.8203 0.028 Uiso calc R 1.0 . .
C C17 0.9675(3) 1.0519(2) 0.89288(13) 0.0249(5) Uani d . 1.0 . .
H H17A 1.0223 1.1122 0.9072 0.03 Uiso calc R 1.0 . .
C C18 0.7990(3) 1.0558(2) 0.92339(13) 0.0247(5) Uani d . 1.0 . .
H H18A 0.7389 1.118 0.9592 0.03 Uiso calc R 1.0 . .
C C19 0.7180(3) 0.9688(2) 0.90170(12) 0.0197(5) Uani d . 1.0 . .
H H19A 0.601 0.9729 0.922 0.024 Uiso calc R 1.0 . .
C C20A 1.2937(8) 0.4676(5) 0.7668(4) 0.0161(10) Uani d P 0.641(6) A 1
H H20A 1.4082 0.4205 0.7919 0.019 Uiso calc PR 0.641(6) A 1
H H20B 1.293 0.5556 0.7582 0.019 Uiso calc PR 0.641(6) A 1
C C20B 1.2973(17) 0.4207(9) 0.7687(8) 0.0161(10) Uani d P 0.359(6) A 2
H H20C 1.3101 0.3352 0.7511 0.019 Uiso calc PR 0.359(6) A 2
H H20D 1.4072 0.417 0.7967 0.019 Uiso calc PR 0.359(6) A 2
C C21A 1.2878(4) 0.4089(3) 0.69039(19) 0.0188(10) Uani d PU 0.641(6) A 1
H H21A 1.4086 0.3898 0.6644 0.023 Uiso calc PR 0.641(6) A 1
H H21B 1.2614 0.3285 0.6992 0.023 Uiso calc PR 0.641(6) A 1
C C21B 1.2756(8) 0.5113(6) 0.7017(3) 0.0170(17) Uani d PU 0.359(6) A 2
H H21C 1.397 0.5009 0.6778 0.02 Uiso calc PR 0.359(6) A 2
H H21D 1.2276 0.5983 0.7204 0.02 Uiso calc PR 0.359(6) A 2
C C22A 1.1466(3) 0.4938(2) 0.63980(12) 0.0190(5) Uani d P 0.641(6) A 1
H H22A 1.1556 0.4545 0.5897 0.023 Uiso calc PR 0.641(6) A 1
H H22B 1.1719 0.5747 0.6318 0.023 Uiso calc PR 0.641(6) A 1
C C22B 1.1466(3) 0.4938(2) 0.63980(12) 0.0190(5) Uani d P 0.359(6) A 2
H H22C 1.1921 0.4066 0.6212 0.023 Uiso calc PR 0.359(6) A 2
H H22D 1.146 0.5521 0.5962 0.023 Uiso calc PR 0.359(6) A 2
C C23 0.8709(3) 0.37573(19) 0.66209(12) 0.0153(4) Uani d . 1.0 A .
C C24 0.8052(3) 0.3181(2) 0.72274(12) 0.0186(5) Uani d . 1.0 . .
H H24A 0.7832 0.3566 0.7709 0.022 Uiso calc R 1.0 A .
C C25 0.7713(3) 0.2054(2) 0.71374(13) 0.0233(5) Uani d . 1.0 A .
H H25A 0.7273 0.1667 0.7557 0.028 Uiso calc R 1.0 . .
C C26 0.8014(3) 0.1487(2) 0.64370(14) 0.0241(5) Uani d . 1.0 . .
H H26A 0.776 0.0721 0.6373 0.029 Uiso calc R 1.0 A .
C C27 0.8686(3) 0.2042(2) 0.58313(13) 0.0222(5) Uani d . 1.0 A .
H H27A 0.8895 0.1655 0.535 0.027 Uiso calc R 1.0 . .
C C28 0.9058(3) 0.31619(19) 0.59217(12) 0.0182(5) Uani d . 1.0 . .
H H28A 0.9552 0.3525 0.5506 0.022 Uiso calc R 1.0 A .
C C29 0.7850(3) 0.6305(2) 0.60449(11) 0.0172(4) Uani d . 1.0 A .
C C30 0.6570(3) 0.6033(2) 0.56094(13) 0.0241(5) Uani d . 1.0 . .
H H30A 0.6347 0.5249 0.568 0.029 Uiso calc R 1.0 A .
C C31 0.5614(3) 0.6903(2) 0.50706(13) 0.0313(6) Uani d . 1.0 A .
H H31A 0.4747 0.6705 0.4774 0.038 Uiso calc R 1.0 . .
C C32 0.5906(3) 0.8040(2) 0.49622(13) 0.0317(6) Uani d . 1.0 . .
H H32A 0.525 0.8627 0.4591 0.038 Uiso calc R 1.0 A .
C C33 0.7162(3) 0.8328(2) 0.53957(13) 0.0283(6) Uani d . 1.0 A .
H H33A 0.7369 0.9117 0.5324 0.034 Uiso calc R 1.0 . .
C C34 0.8117(3) 0.7473(2) 0.59336(12) 0.0216(5) Uani d . 1.0 . .
H H34A 0.897 0.7683 0.6232 0.026 Uiso calc R 1.0 A .

loop_
_atom_site_aniso_label
_atom_site_aniso_U_11
_atom_site_aniso_U_22
_atom_site_aniso_U_33
_atom_site_aniso_U_12
_atom_site_aniso_U_13
_atom_site_aniso_U_23
Ni1 0.01180(14) 0.01366(14) 0.01201(14) -0.00330(11) -0.00077(10) -0.00124(10)
P1 0.0123(3) 0.0128(3) 0.0124(3) -0.0047(2) 0.0005(2) 0.0000(2)
P2 0.0135(3) 0.0140(3) 0.0128(3) -0.0031(2) -0.0009(2) -0.0007(2)
N1 0.0154(9) 0.0134(9) 0.0141(9) -0.0056(7) -0.0031(7) -0.0003(7)
N2 0.0129(9) 0.0327(11) 0.0138(9) -0.0032(8) -0.0026(7) -0.0047(8)
C1 0.0281(13) 0.0150(11) 0.0209(12) -0.0047(10) -0.0086(10) 0.0005(9)
C2 0.0212(11) 0.0134(10) 0.0160(11) -0.0052(9) -0.0070(9) -0.0036(8)
C3 0.0210(12) 0.0220(12) 0.0150(11) 0.0005(9) -0.0078(9) -0.0073(9)
C4 0.0304(14) 0.0314(14) 0.0226(13) 0.0082(11) -0.0076(10) -0.0096(11)
C5 0.0195(11) 0.0181(11) 0.0177(11) -0.0091(9) -0.0023(9) 0.0050(9)
C6 0.0134(10) 0.0253(12) 0.0179(11) -0.0094(9) 0.0006(8) 0.0058(9)
C7 0.0148(11) 0.0202(11) 0.0150(11) -0.0032(9) 0.0017(8) 0.0023(9)
C8 0.0130(10) 0.0153(10) 0.0114(10) -0.0033(8) 0.0035(8) 0.0001(8)
C9 0.0139(10) 0.0175(11) 0.0159(10) -0.0061(9) 0.0029(8) 0.0004(9)
C10 0.0150(11) 0.0310(13) 0.0197(11) -0.0083(10) -0.0010(9) -0.0005(10)
C11 0.0197(12) 0.0312(13) 0.0194(12) 0.0021(10) -0.0041(9) 0.0062(10)
C12 0.0315(13) 0.0163(12) 0.0240(12) 0.0003(10) 0.0024(10) 0.0042(10)
C13 0.0248(12) 0.0164(11) 0.0194(11) -0.0062(9) 0.0011(9) -0.0004(9)
C14 0.0160(10) 0.0153(10) 0.0115(10) -0.0054(9) -0.0038(8) 0.0003(8)
C15 0.0178(11) 0.0165(11) 0.0185(11) -0.0053(9) -0.0002(9) -0.0031(9)
C16 0.0171(11) 0.0249(12) 0.0291(13) -0.0088(10) -0.0015(10) -0.0020(10)
C17 0.0269(13) 0.0209(12) 0.0308(13) -0.0115(10) -0.0103(10) -0.0037(10)
C18 0.0278(13) 0.0220(12) 0.0231(12) -0.0052(10) -0.0021(10) -0.0092(10)
C19 0.0189(11) 0.0197(11) 0.0194(11) -0.0046(9) 0.0001(9) -0.0022(9)
C20A 0.0133(12) 0.015(3) 0.0199(14) -0.003(3) -0.0020(10) -0.003(3)
C20B 0.0133(12) 0.015(3) 0.0199(14) -0.003(3) -0.0020(10) -0.003(3)
C21A 0.0139(17) 0.020(2) 0.0207(18) -0.0029(14) 0.0047(13) -0.0035(14)
C21B 0.010(3) 0.018(4) 0.024(3) -0.006(2) 0.004(2) -0.001(3)
C22A 0.0164(11) 0.0232(12) 0.0168(11) -0.0057(9) 0.0046(9) -0.0027(9)
C22B 0.0164(11) 0.0232(12) 0.0168(11) -0.0057(9) 0.0046(9) -0.0027(9)
C23 0.0125(10) 0.0132(10) 0.0180(11) -0.0003(8) -0.0037(8) -0.0014(8)
C24 0.0159(11) 0.0188(11) 0.0210(11) -0.0052(9) -0.0015(9) -0.0025(9)
C25 0.0205(12) 0.0215(12) 0.0289(13) -0.0085(10) -0.0012(10) 0.0020(10)
C26 0.0184(12) 0.0161(11) 0.0376(14) -0.0044(9) -0.0064(10) -0.0033(10)
C27 0.0201(12) 0.0179(11) 0.0246(12) 0.0012(9) -0.0074(9) -0.0052(9)
C28 0.0176(11) 0.0159(11) 0.0180(11) -0.0005(9) -0.0028(9) -0.0013(9)
C29 0.0185(11) 0.0179(11) 0.0108(10) 0.0005(9) 0.0009(8) -0.0021(8)
C30 0.0251(12) 0.0191(12) 0.0217(12) 0.0030(10) -0.0049(10) -0.0068(9)
C31 0.0305(14) 0.0312(14) 0.0203(12) 0.0093(11) -0.0096(10) -0.0095(11)
C32 0.0345(14) 0.0299(14) 0.0154(12) 0.0115(11) 0.0003(10) 0.0018(10)
C33 0.0334(14) 0.0218(12) 0.0218(12) 0.0008(10) 0.0096(10) 0.0043(10)
C34 0.0223(12) 0.0221(12) 0.0174(11) -0.0031(10) 0.0059(9) -0.0002(9)

loop_
_atom_type_symbol
_atom_type_description
_atom_type_scat_dispersion_real
_atom_type_scat_dispersion_imag
_atom_type_scat_source
C C 0.0033 0.0016 'International Tables Vol C Tables 4.2.6.8 and 6.1.1.4'
H H 0.0000 0.0000 'International Tables Vol C Tables 4.2.6.8 and 6.1.1.4'
N N 0.0061 0.0033 'International Tables Vol C Tables 4.2.6.8 and 6.1.1.4'
P P 0.1023 0.0942 'International Tables Vol C Tables 4.2.6.8 and 6.1.1.4'
Ni Ni 0.3393 1.1124 'International Tables Vol C Tables 4.2.6.8 and 6.1.1.4'

loop_
_geom_angle_atom_site_label_1
_geom_angle_atom_site_label_2
_geom_angle_atom_site_label_3
_geom_angle
N2 Ni1 N1 81.88(7)
N2 Ni1 P1 139.80(6)
N1 Ni1 P1 99.09(5)
N2 Ni1 P2 94.14(5)
N1 Ni1 P2 130.67(5)
P1 Ni1 P2 113.58(2)
C14 P1 C8 102.07(9)
C14 P1 C7 102.66(10)
C8 P1 C7 99.19(9)
C14 P1 Ni1 119.05(7)
C8 P1 Ni1 121.44(7)
C7 P1 Ni1 109.27(7)
C29 P2 C23 102.90(9)
C29 P2 C22A 99.98(10)
C23 P2 C22A 101.45(10)
C29 P2 Ni1 124.15(7)
C23 P2 Ni1 113.12(7)
C22A P2 Ni1 112.25(7)
C2 N1 C5 116.58(17)
C2 N1 Ni1 114.15(14)
C5 N1 Ni1 128.24(13)
C3 N2 C20B 107.7(4)
C3 N2 C20A 123.5(3)
C20B N2 C20A 20.1(3)
C3 N2 Ni1 113.91(15)
C20B N2 Ni1 131.6(5)
C20A N2 Ni1 121.6(2)
C2 C1 H1A 109.5
C2 C1 H1B 109.5
H1A C1 H1B 109.5
C2 C1 H1C 109.5
H1A C1 H1C 109.5
H1B C1 H1C 109.5
N1 C2 C3 114.09(19)
N1 C2 C1 122.10(19)
C3 C2 C1 123.75(19)
N2 C3 C2 114.41(19)
N2 C3 C4 122.1(2)
C2 C3 C4 123.4(2)
C3 C4 H4A 109.5
C3 C4 H4B 109.5
H4A C4 H4B 109.5
C3 C4 H4C 109.5
H4A C4 H4C 109.5
H4B C4 H4C 109.5
N1 C5 C6 113.68(16)
N1 C5 H5A 108.8
C6 C5 H5A 108.8
N1 C5 H5B 108.8
C6 C5 H5B 108.8
H5A C5 H5B 107.7
C5 C6 C7 112.69(17)
C5 C6 H6A 109.1
C7 C6 H6A 109.1
C5 C6 H6B 109.1
C7 C6 H6B 109.1
H6A C6 H6B 107.8
C6 C7 P1 110.10(15)
C6 C7 H7A 109.6
P1 C7 H7A 109.6
C6 C7 H7B 109.6
P1 C7 H7B 109.6
H7A C7 H7B 108.2
C13 C8 C9 118.44(19)
C13 C8 P1 123.95(16)
C9 C8 P1 117.57(15)
C10 C9 C8 120.8(2)
C10 C9 H9A 119.6
C8 C9 H9A 119.6
C11 C10 C9 120.1(2)
C11 C10 H10A 119.9
C9 C10 H10A 119.9
C12 C11 C10 119.7(2)
C12 C11 H11A 120.2
C10 C11 H11A 120.2
C11 C12 C13 120.6(2)
C11 C12 H12A 119.7
C13 C12 H12A 119.7
C12 C13 C8 120.4(2)
C12 C13 H13A 119.8
C8 C13 H13A 119.8
C15 C14 C19 118.35(19)
C15 C14 P1 117.92(15)
C19 C14 P1 123.72(16)
C16 C15 C14 121.1(2)
C16 C15 H15A 119.4
C14 C15 H15A 119.4
C17 C16 C15 119.8(2)
C17 C16 H16A 120.1
C15 C16 H16A 120.1
C16 C17 C18 120.2(2)
C16 C17 H17A 119.9
C18 C17 H17A 119.9
C17 C18 C19 119.9(2)
C17 C18 H18A 120.1
C19 C18 H18A 120.1
C18 C19 C14 120.7(2)
C18 C19 H19A 119.7
C14 C19 H19A 119.7
N2 C20A C21A 111.7(4)
N2 C20A H20A 109.3
C21A C20A H20A 109.3
N2 C20A H20B 109.3
C21A C20A H20B 109.3
H20A C20A H20B 107.9
N2 C20B C21B 107.5(7)
N2 C20B H20C 110.2
C21B C20B H20C 110.2
N2 C20B H20D 110.2
C21B C20B H20D 110.2
H20C C20B H20D 108.5
C22A C21A C20A 112.4(3)
C22A C21A H21A 109.1
C20A C21A H21A 109.1
C22A C21A H21B 109.1
C20A C21A H21B 109.1
H21A C21A H21B 107.9
C20B C21B H21C 108.7
C20B C21B H21D 108.7
H21C C21B H21D 107.6
C21A C22A P2 112.90(18)
C21A C22A H22A 109.0
P2 C22A H22A 109.0
C21A C22A H22B 109.0
P2 C22A H22B 109.0
H22A C22A H22B 107.8
C24 C23 C28 118.67(19)
C24 C23 P2 117.84(15)
C28 C23 P2 123.47(16)
C25 C24 C23 120.8(2)
C25 C24 H24A 119.6
C23 C24 H24A 119.6
C24 C25 C26 120.2(2)
C24 C25 H25A 119.9
C26 C25 H25A 119.9
C27 C26 C25 119.6(2)
C27 C26 H26A 120.2
C25 C26 H26A 120.2
C26 C27 C28 120.4(2)
C26 C27 H27A 119.8
C28 C27 H27A 119.8
C27 C28 C23 120.2(2)
C27 C28 H28A 119.9
C23 C28 H28A 119.9
C30 C29 C34 118.2(2)
C30 C29 P2 124.02(17)
C34 C29 P2 117.74(16)
C29 C30 C31 120.3(2)
C29 C30 H30A 119.8
C31 C30 H30A 119.8
C32 C31 C30 120.8(2)
C32 C31 H31A 119.6
C30 C31 H31A 119.6
C31 C32 C33 119.5(2)
C31 C32 H32A 120.2
C33 C32 H32A 120.2
C32 C33 C34 120.2(2)
C32 C33 H33A 119.9
C34 C33 H33A 119.9
C33 C34 C29 121.0(2)
C33 C34 H34A 119.5
C29 C34 H34A 119.5

loop_
_geom_bond_atom_site_label_1
_geom_bond_atom_site_label_2
_geom_bond_distance
Ni1 N2 1.9250(18)
Ni1 N1 1.9369(17)
Ni1 P1 2.1343(6)
Ni1 P2 2.1345(6)
P1 C14 1.829(2)
P1 C8 1.839(2)
P1 C7 1.846(2)
P2 C29 1.834(2)
P2 C23 1.842(2)
P2 C22A 1.847(2)
N1 C2 1.340(3)
N1 C5 1.465(3)
N2 C3 1.341(3)
N2 C20B 1.458(13)
N2 C20A 1.497(6)
C1 C2 1.504(3)
C1 H1A 0.98
C1 H1B 0.98
C1 H1C 0.98
C2 C3 1.414(3)
C3 C4 1.510(3)
C4 H4A 0.98
C4 H4B 0.98
C4 H4C 0.98
C5 C6 1.515(3)
C5 H5A 0.99
C5 H5B 0.99
C6 C7 1.529(3)
C6 H6A 0.99
C6 H6B 0.99
C7 H7A 0.99
C7 H7B 0.99
C8 C13 1.391(3)
C8 C9 1.394(3)
C9 C10 1.382(3)
C9 H9A 0.95
C10 C11 1.380(3)
C10 H10A 0.95
C11 C12 1.377(3)
C11 H11A 0.95
C12 C13 1.386(3)
C12 H12A 0.95
C13 H13A 0.95
C14 C15 1.386(3)
C14 C19 1.396(3)
C15 C16 1.385(3)
C15 H15A 0.95
C16 C17 1.380(3)
C16 H16A 0.95
C17 C18 1.381(3)
C17 H17A 0.95
C18 C19 1.385(3)
C18 H18A 0.95
C19 H19A 0.95
C20A C21A 1.525(7)
C20A H20A 0.99
C20A H20B 0.99
C20B C21B 1.508(13)
C20B H20C 0.99
C20B H20D 0.99
C21A C22A 1.503(4)
C21A H21A 0.99
C21A H21B 0.99
C21B H21C 0.99
C21B H21D 0.99
C22A H22A 0.99
C22A H22B 0.99
C23 C24 1.392(3)
C23 C28 1.397(3)
C24 C25 1.383(3)
C24 H24A 0.95
C25 C26 1.384(3)
C25 H25A 0.95
C26 C27 1.383(3)
C26 H26A 0.95
C27 C28 1.388(3)
C27 H27A 0.95
C28 H28A 0.95
C29 C30 1.389(3)
C29 C34 1.394(3)
C30 C31 1.391(3)
C30 H30A 0.95
C31 C32 1.368(4)
C31 H31A 0.95
C32 C33 1.381(4)
C32 H32A 0.95
C33 C34 1.381(3)
C33 H33A 0.95
C34 H34A 0.95

loop_
_geom_torsion_atom_site_label_1
_geom_torsion_atom_site_label_2
_geom_torsion_atom_site_label_3
_geom_torsion_atom_site_label_4
_geom_torsion
N2 Ni1 P1 C14 18.55(12)
N1 Ni1 P1 C14 106.70(9)
P2 Ni1 P1 C14 -111.13(8)
N2 Ni1 P1 C8 146.86(11)
N1 Ni1 P1 C8 -124.99(9)
P2 Ni1 P1 C8 17.18(8)
N2 Ni1 P1 C7 -98.81(11)
N1 Ni1 P1 C7 -10.66(9)
P2 Ni1 P1 C7 131.50(7)
N2 Ni1 P2 C29 -151.87(10)
N1 Ni1 P2 C29 125.28(11)
P1 Ni1 P2 C29 -1.74(9)
N2 Ni1 P2 C23 82.47(9)
N1 Ni1 P2 C23 -0.38(10)
P1 Ni1 P2 C23 -127.40(7)
N2 Ni1 P2 C22A -31.60(10)
N1 Ni1 P2 C22A -114.46(10)
P1 Ni1 P2 C22A 118.52(8)
N2 Ni1 N1 C2 -0.35(14)
P1 Ni1 N1 C2 -139.69(13)
P2 Ni1 N1 C2 88.14(14)
N2 Ni1 N1 C5 167.46(17)
P1 Ni1 N1 C5 28.13(17)
P2 Ni1 N1 C5 -104.04(16)
N1 Ni1 N2 C3 7.72(15)
P1 Ni1 N2 C3 102.22(16)
P2 Ni1 N2 C3 -122.79(14)
N1 Ni1 N2 C20B 154.7(5)
P1 Ni1 N2 C20B -110.8(5)
P2 Ni1 N2 C20B 24.2(5)
N1 Ni1 N2 C20A 176.5(3)
P1 Ni1 N2 C20A -89.0(3)
P2 Ni1 N2 C20A 46.0(3)
C5 N1 C2 C3 -176.02(17)
Ni1 N1 C2 C3 -6.7(2)
C5 N1 C2 C1 1.3(3)
Ni1 N1 C2 C1 170.62(15)
C20B N2 C3 C2 -168.1(5)
C20A N2 C3 C2 178.0(3)
Ni1 N2 C3 C2 -13.5(2)
C20B N2 C3 C4 9.3(6)
C20A N2 C3 C4 -4.6(4)
Ni1 N2 C3 C4 164.01(16)
N1 C2 C3 N2 13.3(3)
C1 C2 C3 N2 -164.01(19)
N1 C2 C3 C4 -164.18(19)
C1 C2 C3 C4 18.5(3)
C2 N1 C5 C6 171.65(18)
Ni1 N1 C5 C6 4.1(3)
N1 C5 C6 C7 -64.9(2)
C5 C6 C7 P1 79.20(19)
C14 P1 C7 C6 -160.40(14)
C8 P1 C7 C6 94.92(15)
Ni1 P1 C7 C6 -33.12(15)
C14 P1 C8 C13 -5.5(2)
C7 P1 C8 C13 99.70(19)
Ni1 P1 C8 C13 -140.92(16)
C14 P1 C8 C9 176.77(16)
C7 P1 C8 C9 -78.06(17)
Ni1 P1 C8 C9 41.32(18)
C13 C8 C9 C10 -0.7(3)
P1 C8 C9 C10 177.20(16)
C8 C9 C10 C11 0.6(3)
C9 C10 C11 C12 -0.1(3)
C10 C11 C12 C13 -0.4(3)
C11 C12 C13 C8 0.4(3)
C9 C8 C13 C12 0.2(3)
P1 C8 C13 C12 -177.55(16)
C8 P1 C14 C15 -103.39(17)
C7 P1 C14 C15 154.17(16)
Ni1 P1 C14 C15 33.40(18)
C8 P1 C14 C19 77.50(19)
C7 P1 C14 C19 -24.9(2)
Ni1 P1 C14 C19 -145.71(16)
C19 C14 C15 C16 -1.2(3)
P1 C14 C15 C16 179.68(17)
C14 C15 C16 C17 1.6(3)
C15 C16 C17 C18 -0.6(3)
C16 C17 C18 C19 -0.9(3)
C17 C18 C19 C14 1.3(3)
C15 C14 C19 C18 -0.3(3)
P1 C14 C19 C18 178.79(17)
C3 N2 C20A C21A 98.1(4)
C20B N2 C20A C21A 56.3(19)
Ni1 N2 C20A C21A -69.6(4)
C3 N2 C20B C21B 173.0(5)
C20A N2 C20B C21B -42.8(16)
Ni1 N2 C20B C21B 24.5(10)
N2 C20A C21A C22A 74.5(4)
C20A C21A C22A P2 -63.5(4)
C29 P2 C22A C21A 179.20(19)
C23 P2 C22A C21A -75.3(2)
Ni1 P2 C22A C21A 45.7(2)
C29 P2 C23 C24 -127.11(16)
C22A P2 C23 C24 129.72(17)
Ni1 P2 C23 C24 9.28(18)
C29 P2 C23 C28 54.51(19)
C22A P2 C23 C28 -48.66(19)
Ni1 P2 C23 C28 -169.11(15)
C28 C23 C24 C25 -1.3(3)
P2 C23 C24 C25 -179.80(16)
C23 C24 C25 C26 -0.5(3)
C24 C25 C26 C27 1.2(3)
C25 C26 C27 C28 -0.1(3)
C26 C27 C28 C23 -1.8(3)
C24 C23 C28 C27 2.5(3)
P2 C23 C28 C27 -179.18(16)
C23 P2 C29 C30 13.6(2)
C22A P2 C29 C30 117.95(19)
Ni1 P2 C29 C30 -116.31(17)
C23 P2 C29 C34 -169.67(16)
C22A P2 C29 C34 -65.37(18)
Ni1 P2 C29 C34 60.37(19)
C34 C29 C30 C31 1.0(3)
P2 C29 C30 C31 177.71(17)
C29 C30 C31 C32 -0.3(4)
C30 C31 C32 C33 -0.2(4)
C31 C32 C33 C34 0.1(3)
C32 C33 C34 C29 0.6(3)
C30 C29 C34 C33 -1.2(3)
P2 C29 C34 C33 -178.04(17)
